data_7034882
loop_
_publ_author_name
'Z\'amostn\'a, Lada'
'Sander, Stefan'
'Braun, Thomas'
'Laubenstein, Reik'
'Braun, Beatrice'
'Herrmann, Roy'
'Kl\"aring, Paul'

_publ_section_title
;
 Synthesis and structure of rhodium(i) silyl carbonyl complexes:
 photochemical C-F and C-H bond activation of fluorinated aromatic
 compounds.
;
_journal_issue 20
_journal_name_full 'Dalton transactions (Cambridge, England : 2003)'
_journal_page_first 9450
_journal_page_last 9469
_journal_paper_doi 10.1039/c5dt00819k
_journal_volume 44
_journal_year 2015
_chemical_formula_moiety 'C30 H64 O2 P4 Rh2'
_chemical_formula_sum 'C30 H64 O2 P4 Rh2'
_chemical_formula_weight 786.51
_chemical_name_systematic
; 
 ? 
;
_space_group_IT_number 61
_symmetry_cell_setting orthorhombic
_symmetry_space_group_name_Hall '-P 2ac 2ab'
_symmetry_space_group_name_H-M 'P b c a'
_atom_sites_solution_hydrogens geom
_atom_sites_solution_primary direct
_atom_sites_solution_secondary difmap
_audit_creation_method SHELXL-97
_audit_update_record
;
2015-02-17 deposited with the CCDC.
2015-04-17 downloaded from the CCDC.
;
_cell_angle_alpha 90.00
_cell_angle_beta 90.00
_cell_angle_gamma 90.00
_cell_formula_units_Z 8
_cell_length_a 16.2527(5)
_cell_length_b 12.6551(4)
_cell_length_c 35.9245(12)
_cell_measurement_temperature 293(2)
_cell_measurement_theta_max 26.16
_cell_measurement_theta_min 2.59
_cell_volume 7388.9(4)
_computing_cell_refinement 'Bruker SAINT'
_computing_data_collection 'Bruker APEX2'
_computing_data_reduction 'Bruker SAINT'
_computing_structure_refinement 'SHELXL-97 (Sheldrick, 1997)'
_computing_structure_solution 'SHELXS-97 (Sheldrick, 1990)'
_diffrn_ambient_temperature 293(2)
_diffrn_measured_fraction_theta_full 0.989
_diffrn_measured_fraction_theta_max 0.968
_diffrn_measurement_device_type 'Bruker D8 Venture'
_diffrn_measurement_method '\f and \w scans'
_diffrn_radiation_monochromator graphite
_diffrn_radiation_source 'fine-focus sealed tube'
_diffrn_radiation_type MoK\a
_diffrn_radiation_wavelength 0.71073
_diffrn_reflns_av_R_equivalents 0.1158
_diffrn_reflns_av_sigmaI/netI 0.0725
_diffrn_reflns_limit_h_max 19
_diffrn_reflns_limit_h_min -18
_diffrn_reflns_limit_k_max 15
_diffrn_reflns_limit_k_min -15
_diffrn_reflns_limit_l_max 44
_diffrn_reflns_limit_l_min -44
_diffrn_reflns_number 61711
_diffrn_reflns_theta_full 25.00
_diffrn_reflns_theta_max 26.39
_diffrn_reflns_theta_min 2.33
_exptl_absorpt_coefficient_mu 1.090
_exptl_absorpt_correction_T_max 0.7454
_exptl_absorpt_correction_T_min 0.5668
_exptl_absorpt_correction_type multi-scan
_exptl_absorpt_process_details 'Bruker APEX2'
_exptl_crystal_colour 'dark red'
_exptl_crystal_density_diffrn 1.414
_exptl_crystal_density_method 'not measured'
_exptl_crystal_description fragment
_exptl_crystal_F_000 3280
_exptl_crystal_size_max 0.12
_exptl_crystal_size_mid 0.11
_exptl_crystal_size_min 0.05
_refine_diff_density_max 0.792
_refine_diff_density_min -0.847
_refine_diff_density_rms 0.138
_refine_ls_extinction_method none
_refine_ls_goodness_of_fit_ref 1.105
_refine_ls_hydrogen_treatment mixed
_refine_ls_matrix_type full
_refine_ls_number_parameters 359
_refine_ls_number_reflns 7339
_refine_ls_number_restraints 42
_refine_ls_restrained_S_all 1.106
_refine_ls_R_factor_all 0.0859
_refine_ls_R_factor_gt 0.0486
_refine_ls_shift/su_max 0.001
_refine_ls_shift/su_mean 0.000
_refine_ls_structure_factor_coef Fsqd
_refine_ls_weighting_details 'calc w=1/[\s^2^(Fo^2^)+(0.0135P)^2^+28.4653P] where P=(Fo^2^+2Fc^2^)/3'
_refine_ls_weighting_scheme calc
_refine_ls_wR_factor_gt 0.0783
_refine_ls_wR_factor_ref 0.0861
_reflns_number_gt 5341
_reflns_number_total 7339
_reflns_threshold_expression >2sigma(I)
_cod_data_source_file c5dt00819k2.cif
_cod_data_source_block 11_lzss28
_cod_depositor_comments 'Adding full bibliography for 7034874--7034883.cif.'
_cod_original_sg_symbol_H-M Pbca
_cod_database_code 7034882

loop_
_symmetry_equiv_pos_as_xyz
'x, y, z'
'-x+1/2, -y, z+1/2'
'x+1/2, -y+1/2, -z'
'-x, y+1/2, -z+1/2'
'-x, -y, -z'
'x-1/2, y, -z-1/2'
'-x-1/2, y-1/2, z'
'x, -y-1/2, z-1/2'

loop_
_atom_site_label
_atom_site_type_symbol
_atom_site_fract_x
_atom_site_fract_y
_atom_site_fract_z
_atom_site_U_iso_or_equiv
_atom_site_adp_type
_atom_site_occupancy
_atom_site_symmetry_multiplicity
_atom_site_calc_flag
_atom_site_refinement_flags
C1 C 0.4451(3) -0.0565(4) 0.21763(13) 0.0178(11) Uani 1 1 d .
H1A H 0.4614 -0.1192 0.2313 0.021 Uiso 1 1 calc R
H1B H 0.4320 -0.0019 0.2356 0.021 Uiso 1 1 calc R
C2 C 0.3687(3) -0.0813(4) 0.19484(13) 0.0211(12) Uani 1 1 d .
H2A H 0.3205 -0.0764 0.2107 0.025 Uiso 1 1 calc R
H2B H 0.3722 -0.1531 0.1855 0.025 Uiso 1 1 calc R
C3 C 0.2982(3) -0.0677(4) 0.12076(14) 0.0214(12) Uani 1 1 d .
H3 H 0.2489 -0.0959 0.1330 0.026 Uiso 1 1 calc R
C4 C 0.2716(3) 0.0031(5) 0.08830(14) 0.0305(14) Uani 1 1 d .
H4A H 0.3192 0.0351 0.0773 0.046 Uiso 1 1 calc R
H4B H 0.2354 0.0573 0.0973 0.046 Uiso 1 1 calc R
H4C H 0.2434 -0.0386 0.0700 0.046 Uiso 1 1 calc R
C5 C 0.3492(4) -0.1602(4) 0.10575(16) 0.0301(14) Uani 1 1 d .
H5A H 0.3164 -0.2012 0.0889 0.045 Uiso 1 1 calc R
H5B H 0.3667 -0.2041 0.1261 0.045 Uiso 1 1 calc R
H5C H 0.3966 -0.1334 0.0929 0.045 Uiso 1 1 calc R
C6 C 0.2805(3) 0.1097(4) 0.17070(14) 0.0177(11) Uani 1 1 d .
H6 H 0.2730 0.1594 0.1500 0.021 Uiso 1 1 calc R
C7 C 0.3150(3) 0.1738(4) 0.20303(15) 0.0274(14) Uani 1 1 d .
H7A H 0.2790 0.2320 0.2083 0.041 Uiso 1 1 calc R
H7B H 0.3685 0.2002 0.1965 0.041 Uiso 1 1 calc R
H7C H 0.3194 0.1295 0.2246 0.041 Uiso 1 1 calc R
C8 C 0.1951(3) 0.0659(5) 0.17988(15) 0.0283(13) Uani 1 1 d .
H8A H 0.1996 0.0153 0.1997 0.042 Uiso 1 1 calc R
H8B H 0.1725 0.0324 0.1582 0.042 Uiso 1 1 calc R
H8C H 0.1598 0.1227 0.1875 0.042 Uiso 1 1 calc R
C9 C 0.5943(3) 0.0669(4) 0.22210(13) 0.0186(11) Uani 1 1 d .
H9 H 0.6039 0.0240 0.2444 0.022 Uiso 1 1 calc R
C10 C 0.5491(4) 0.1682(4) 0.23366(15) 0.0293(14) Uani 1 1 d .
H10A H 0.5836 0.2090 0.2499 0.044 Uiso 1 1 calc R
H10B H 0.4991 0.1500 0.2464 0.044 Uiso 1 1 calc R
H10C H 0.5362 0.2090 0.2119 0.044 Uiso 1 1 calc R
C11 C 0.6770(3) 0.0960(4) 0.20523(16) 0.0279(14) Uani 1 1 d .
H11A H 0.6685 0.1338 0.1824 0.042 Uiso 1 1 calc R
H11B H 0.7078 0.0328 0.2003 0.042 Uiso 1 1 calc R
H11C H 0.7070 0.1397 0.2223 0.042 Uiso 1 1 calc R
C12 C 0.5980(3) -0.1304(4) 0.18205(13) 0.0165(11) Uani 1 1 d .
H12 H 0.6436 -0.1094 0.1659 0.020 Uiso 1 1 calc R
C13 C 0.5494(3) -0.2150(4) 0.16112(14) 0.0260(12) Uani 1 1 d .
H13A H 0.5857 -0.2714 0.1540 0.039 Uiso 1 1 calc R
H13B H 0.5252 -0.1846 0.1392 0.039 Uiso 1 1 calc R
H13C H 0.5068 -0.2423 0.1769 0.039 Uiso 1 1 calc R
C14 C 0.6362(3) -0.1765(4) 0.21743(14) 0.0241(13) Uani 1 1 d .
H14A H 0.5935 -0.1931 0.2349 0.036 Uiso 1 1 calc R
H14B H 0.6730 -0.1257 0.2282 0.036 Uiso 1 1 calc R
H14C H 0.6661 -0.2395 0.2113 0.036 Uiso 1 1 calc R
C15 C 0.5929(3) 0.0765(4) 0.11083(12) 0.0148(11) Uani 1 1 d .
C16 C 0.4372(3) 0.2068(4) 0.11600(13) 0.0199(11) Uani 1 1 d .
C17 C 0.6376(3) 0.4468(4) 0.06760(14) 0.0189(12) Uani 1 1 d U
H17A H 0.6230 0.5174 0.0594 0.023 Uiso 1 1 calc R
H17B H 0.6890 0.4516 0.0812 0.023 Uiso 1 1 calc R
C18 C 0.6496(3) 0.3758(4) 0.03361(14) 0.0196(12) Uani 1 1 d U
H18A H 0.7034 0.3889 0.0229 0.024 Uiso 1 1 calc R
H18B H 0.6085 0.3931 0.0150 0.024 Uiso 1 1 calc R
C19 C 0.7486(3) 0.1897(4) 0.05165(13) 0.0165(11) Uani 1 1 d .
H19 H 0.7464 0.1134 0.0564 0.020 Uiso 1 1 calc R
C20 C 0.7874(3) 0.2400(4) 0.08584(15) 0.0265(13) Uani 1 1 d .
H20A H 0.8402 0.2084 0.0904 0.040 Uiso 1 1 calc R
H20B H 0.7525 0.2288 0.1070 0.040 Uiso 1 1 calc R
H20C H 0.7941 0.3144 0.0817 0.040 Uiso 1 1 calc R
C21 C 0.8027(3) 0.2054(5) 0.01727(15) 0.0283(13) Uani 1 1 d .
H21A H 0.8076 0.2795 0.0120 0.042 Uiso 1 1 calc R
H21B H 0.7781 0.1702 -0.0037 0.042 Uiso 1 1 calc R
H21C H 0.8563 0.1763 0.0218 0.042 Uiso 1 1 calc R
C22 C 0.6089(3) 0.1706(4) 0.00174(14) 0.0225(12) Uani 1 1 d .
H22 H 0.6448 0.1961 -0.0183 0.027 Uiso 1 1 calc R
C23 C 0.5205(3) 0.2000(4) -0.00755(14) 0.0282(13) Uani 1 1 d .
H23A H 0.5049 0.1673 -0.0306 0.042 Uiso 1 1 calc R
H23B H 0.5160 0.2754 -0.0099 0.042 Uiso 1 1 calc R
H23C H 0.4848 0.1760 0.0120 0.042 Uiso 1 1 calc R
C24 C 0.6180(4) 0.0505(4) 0.00456(15) 0.0273(13) Uani 1 1 d .
H24A H 0.5898 0.0256 0.0264 0.041 Uiso 1 1 calc R
H24B H 0.6752 0.0324 0.0062 0.041 Uiso 1 1 calc R
H24C H 0.5945 0.0180 -0.0171 0.041 Uiso 1 1 calc R
C25 C 0.4630(3) 0.4725(4) 0.08598(13) 0.0171(12) Uani 1 1 d U
H25 H 0.4187 0.4487 0.1025 0.021 Uiso 1 1 calc R
C26 C 0.4381(3) 0.4428(4) 0.04658(13) 0.0194(11) Uani 1 1 d U
H26A H 0.3879 0.4784 0.0402 0.029 Uiso 1 1 calc R
H26B H 0.4299 0.3678 0.0451 0.029 Uiso 1 1 calc R
H26C H 0.4808 0.4633 0.0296 0.029 Uiso 1 1 calc R
C27 C 0.4691(4) 0.5921(4) 0.09032(16) 0.0298(14) Uani 1 1 d U
H27A H 0.5139 0.6181 0.0755 0.045 Uiso 1 1 calc R
H27B H 0.4787 0.6092 0.1160 0.045 Uiso 1 1 calc R
H27C H 0.4187 0.6242 0.0822 0.045 Uiso 1 1 calc R
C28 C 0.5860(3) 0.4522(4) 0.14484(14) 0.0225(12) Uani 1 1 d .
H28 H 0.5994 0.5271 0.1414 0.027 Uiso 1 1 calc R
C29 C 0.6618(3) 0.3966(4) 0.16007(16) 0.0315(15) Uani 1 1 d .
H29A H 0.6749 0.4248 0.1842 0.047 Uiso 1 1 calc R
H29B H 0.7073 0.4077 0.1435 0.047 Uiso 1 1 calc R
H29C H 0.6509 0.3223 0.1622 0.047 Uiso 1 1 calc R
C30 C 0.5143(3) 0.4442(5) 0.17230(14) 0.0297(14) Uani 1 1 d .
H30A H 0.4968 0.3720 0.1742 0.045 Uiso 1 1 calc R
H30B H 0.4694 0.4869 0.1636 0.045 Uiso 1 1 calc R
H30C H 0.5317 0.4689 0.1963 0.045 Uiso 1 1 calc R
O1 O 0.6498(2) 0.0177(3) 0.10843(10) 0.0244(9) Uani 1 1 d .
O2 O 0.3767(2) 0.2595(3) 0.11411(11) 0.0313(10) Uani 1 1 d .
P1 P 0.53269(8) -0.01163(9) 0.18868(3) 0.0124(3) Uani 1 1 d .
P2 P 0.35717(8) 0.01140(10) 0.15495(3) 0.0134(3) Uani 1 1 d .
P3 P 0.55658(8) 0.39663(9) 0.09891(4) 0.0140(3) Uani 1 1 d U
P4 P 0.64071(8) 0.23458(10) 0.04600(3) 0.0141(3) Uani 1 1 d U
Rh1 Rh 0.55294(2) 0.21724(3) 0.095000(10) 0.01069(9) Uani 1 1 d .
Rh2 Rh 0.48253(2) 0.07552(3) 0.138496(10) 0.01032(9) Uani 1 1 d .

loop_
_atom_site_aniso_label
_atom_site_aniso_U_11
_atom_site_aniso_U_22
_atom_site_aniso_U_33
_atom_site_aniso_U_23
_atom_site_aniso_U_13
_atom_site_aniso_U_12
C1 0.017(3) 0.016(3) 0.020(3) 0.005(2) 0.004(2) -0.001(2)
C2 0.016(3) 0.023(3) 0.024(3) 0.002(2) 0.007(2) -0.002(2)
C3 0.009(3) 0.024(3) 0.032(3) -0.007(2) 0.001(2) -0.008(2)
C4 0.019(3) 0.048(4) 0.024(3) -0.012(3) -0.009(2) 0.005(3)
C5 0.025(4) 0.031(3) 0.035(3) -0.013(3) 0.000(3) -0.003(3)
C6 0.009(3) 0.024(3) 0.020(3) -0.002(2) 0.002(2) -0.002(2)
C7 0.020(3) 0.023(3) 0.039(3) -0.012(3) 0.005(3) 0.005(2)
C8 0.014(3) 0.036(3) 0.035(3) -0.004(3) 0.006(2) 0.001(3)
C9 0.021(3) 0.015(3) 0.020(3) 0.002(2) -0.007(2) 0.004(2)
C10 0.034(4) 0.020(3) 0.035(3) -0.011(2) -0.005(3) 0.006(3)
C11 0.023(3) 0.020(3) 0.040(4) -0.003(2) -0.012(3) -0.002(3)
C12 0.016(3) 0.011(3) 0.023(3) 0.000(2) 0.001(2) 0.000(2)
C13 0.025(3) 0.018(3) 0.036(3) -0.002(2) 0.001(3) 0.003(3)
C14 0.020(3) 0.022(3) 0.030(3) 0.007(2) -0.003(2) 0.002(2)
C15 0.016(3) 0.017(3) 0.012(2) 0.000(2) 0.002(2) -0.005(2)
C16 0.015(3) 0.020(3) 0.025(3) 0.006(2) -0.001(2) 0.001(3)
C17 0.015(3) 0.009(2) 0.033(3) 0.006(2) -0.001(2) 0.002(2)
C18 0.016(3) 0.014(2) 0.029(3) 0.011(2) 0.007(2) 0.005(2)
C19 0.011(3) 0.014(3) 0.024(3) 0.003(2) 0.001(2) 0.001(2)
C20 0.013(3) 0.028(3) 0.038(3) 0.001(3) -0.004(2) 0.008(2)
C21 0.016(3) 0.035(3) 0.034(3) 0.012(3) 0.007(2) 0.007(3)
C22 0.016(3) 0.031(3) 0.020(3) 0.001(2) 0.003(2) 0.002(2)
C23 0.026(3) 0.036(3) 0.023(3) -0.003(2) -0.003(2) 0.004(3)
C24 0.027(3) 0.029(3) 0.026(3) -0.007(2) 0.001(3) 0.004(3)
C25 0.014(3) 0.016(2) 0.021(2) 0.0032(19) 0.0031(19) 0.002(2)
C26 0.014(3) 0.019(2) 0.026(2) 0.008(2) -0.001(2) 0.008(2)
C27 0.029(3) 0.015(2) 0.045(3) 0.001(2) -0.004(2) 0.000(2)
C28 0.020(3) 0.015(3) 0.033(3) -0.002(2) -0.006(2) 0.003(2)
C29 0.026(4) 0.034(3) 0.035(3) -0.009(3) -0.015(3) 0.006(3)
C30 0.023(3) 0.042(4) 0.024(3) -0.011(3) -0.003(3) 0.003(3)
O1 0.016(2) 0.023(2) 0.034(2) 0.0100(17) 0.0111(16) 0.0097(18)
O2 0.013(2) 0.021(2) 0.059(3) 0.0204(19) 0.0091(19) 0.0036(18)
P1 0.0115(8) 0.0116(6) 0.0141(6) 0.0011(5) -0.0007(5) 0.0000(5)
P2 0.0095(7) 0.0149(7) 0.0160(7) -0.0008(5) 0.0011(5) -0.0015(6)
P3 0.0118(7) 0.0074(6) 0.0228(7) 0.0005(5) -0.0012(6) -0.0003(5)
P4 0.0108(7) 0.0132(6) 0.0183(7) 0.0042(5) 0.0029(5) 0.0030(5)
Rh1 0.0085(2) 0.00775(18) 0.01586(18) 0.00271(15) 0.00154(16) 0.00067(16)
Rh2 0.00814(19) 0.00964(18) 0.01319(18) 0.00185(15) 0.00056(16) 0.00015(16)

loop_
_atom_type_symbol
_atom_type_description
_atom_type_scat_dispersion_real
_atom_type_scat_dispersion_imag
_atom_type_scat_source
C C 0.0033 0.0016 'International Tables Vol C Tables 4.2.6.8 and 6.1.1.4'
H H 0.0000 0.0000 'International Tables Vol C Tables 4.2.6.8 and 6.1.1.4'
O O 0.0106 0.0060 'International Tables Vol C Tables 4.2.6.8 and 6.1.1.4'
P P 0.1023 0.0942 'International Tables Vol C Tables 4.2.6.8 and 6.1.1.4'
Rh Rh -1.1178 0.9187 'International Tables Vol C Tables 4.2.6.8 and 6.1.1.4'

loop_
_geom_angle_atom_site_label_1
_geom_angle_atom_site_label_2
_geom_angle_atom_site_label_3
_geom_angle
C2 C1 P1 112.9(3)
C2 C1 H1A 109.0
P1 C1 H1A 109.0
C2 C1 H1B 109.0
P1 C1 H1B 109.0
H1A C1 H1B 107.8
C1 C2 P2 111.5(3)
C1 C2 H2A 109.3
P2 C2 H2A 109.3
C1 C2 H2B 109.3
P2 C2 H2B 109.3
H2A C2 H2B 108.0
C5 C3 C4 109.4(4)
C5 C3 P2 111.5(4)
C4 C3 P2 109.5(4)
C5 C3 H3 108.8
C4 C3 H3 108.8
P2 C3 H3 108.8
C3 C4 H4A 109.5
C3 C4 H4B 109.5
H4A C4 H4B 109.5
C3 C4 H4C 109.5
H4A C4 H4C 109.5
H4B C4 H4C 109.5
C3 C5 H5A 109.5
C3 C5 H5B 109.5
H5A C5 H5B 109.5
C3 C5 H5C 109.5
H5A C5 H5C 109.5
H5B C5 H5C 109.5
C7 C6 C8 111.2(4)
C7 C6 P2 110.1(3)
C8 C6 P2 115.7(4)
C7 C6 H6 106.4
C8 C6 H6 106.4
P2 C6 H6 106.4
C6 C7 H7A 109.5
C6 C7 H7B 109.5
H7A C7 H7B 109.5
C6 C7 H7C 109.5
H7A C7 H7C 109.5
H7B C7 H7C 109.5
C6 C8 H8A 109.5
C6 C8 H8B 109.5
H8A C8 H8B 109.5
C6 C8 H8C 109.5
H8A C8 H8C 109.5
H8B C8 H8C 109.5
C11 C9 C10 109.2(4)
C11 C9 P1 110.4(3)
C10 C9 P1 111.4(4)
C11 C9 H9 108.6
C10 C9 H9 108.6
P1 C9 H9 108.6
C9 C10 H10A 109.5
C9 C10 H10B 109.5
H10A C10 H10B 109.5
C9 C10 H10C 109.5
H10A C10 H10C 109.5
H10B C10 H10C 109.5
C9 C11 H11A 109.5
C9 C11 H11B 109.5
H11A C11 H11B 109.5
C9 C11 H11C 109.5
H11A C11 H11C 109.5
H11B C11 H11C 109.5
C13 C12 C14 110.6(4)
C13 C12 P1 109.6(3)
C14 C12 P1 115.8(3)
C13 C12 H12 106.8
C14 C12 H12 106.8
P1 C12 H12 106.8
C12 C13 H13A 109.5
C12 C13 H13B 109.5
H13A C13 H13B 109.5
C12 C13 H13C 109.5
H13A C13 H13C 109.5
H13B C13 H13C 109.5
C12 C14 H14A 109.5
C12 C14 H14B 109.5
H14A C14 H14B 109.5
C12 C14 H14C 109.5
H14A C14 H14C 109.5
H14B C14 H14C 109.5
O1 C15 Rh1 142.8(4)
O1 C15 Rh2 135.3(4)
Rh1 C15 Rh2 81.82(19)
O2 C16 Rh2 142.9(4)
O2 C16 Rh1 135.1(4)
Rh2 C16 Rh1 82.1(2)
C18 C17 P3 112.1(3)
C18 C17 H17A 109.2
P3 C17 H17A 109.2
C18 C17 H17B 109.2
P3 C17 H17B 109.2
H17A C17 H17B 107.9
C17 C18 P4 111.5(3)
C17 C18 H18A 109.3
P4 C18 H18A 109.3
C17 C18 H18B 109.3
P4 C18 H18B 109.3
H18A C18 H18B 108.0
C20 C19 C21 111.1(4)
C20 C19 P4 110.6(3)
C21 C19 P4 114.5(3)
C20 C19 H19 106.7
C21 C19 H19 106.7
P4 C19 H19 106.7
C19 C20 H20A 109.5
C19 C20 H20B 109.5
H20A C20 H20B 109.5
C19 C20 H20C 109.5
H20A C20 H20C 109.5
H20B C20 H20C 109.5
C19 C21 H21A 109.5
C19 C21 H21B 109.5
H21A C21 H21B 109.5
C19 C21 H21C 109.5
H21A C21 H21C 109.5
H21B C21 H21C 109.5
C23 C22 C24 110.4(5)
C23 C22 P4 110.1(4)
C24 C22 P4 110.5(4)
C23 C22 H22 108.6
C24 C22 H22 108.6
P4 C22 H22 108.6
C22 C23 H23A 109.5
C22 C23 H23B 109.5
H23A C23 H23B 109.5
C22 C23 H23C 109.5
H23A C23 H23C 109.5
H23B C23 H23C 109.5
C22 C24 H24A 109.5
C22 C24 H24B 109.5
H24A C24 H24B 109.5
C22 C24 H24C 109.5
H24A C24 H24C 109.5
H24B C24 H24C 109.5
C26 C25 C27 111.0(4)
C26 C25 P3 108.8(3)
C27 C25 P3 115.7(4)
C26 C25 H25 106.9
C27 C25 H25 106.9
P3 C25 H25 106.9
C25 C26 H26A 109.5
C25 C26 H26B 109.5
H26A C26 H26B 109.5
C25 C26 H26C 109.5
H26A C26 H26C 109.5
H26B C26 H26C 109.5
C25 C27 H27A 109.5
C25 C27 H27B 109.5
H27A C27 H27B 109.5
C25 C27 H27C 109.5
H27A C27 H27C 109.5
H27B C27 H27C 109.5
C29 C28 C30 110.7(4)
C29 C28 P3 110.7(4)
C30 C28 P3 110.6(4)
C29 C28 H28 108.2
C30 C28 H28 108.2
P3 C28 H28 108.2
C28 C29 H29A 109.5
C28 C29 H29B 109.5
H29A C29 H29B 109.5
C28 C29 H29C 109.5
H29A C29 H29C 109.5
H29B C29 H29C 109.5
C28 C30 H30A 109.5
C28 C30 H30B 109.5
H30A C30 H30B 109.5
C28 C30 H30C 109.5
H30A C30 H30C 109.5
H30B C30 H30C 109.5
C1 P1 C9 102.4(2)
C1 P1 C12 105.3(2)
C9 P1 C12 102.1(2)
C1 P1 Rh2 108.64(16)
C9 P1 Rh2 116.68(16)
C12 P1 Rh2 119.88(16)
C6 P2 C3 102.6(2)
C6 P2 C2 104.8(2)
C3 P2 C2 102.8(2)
C6 P2 Rh2 116.32(16)
C3 P2 Rh2 119.00(17)
C2 P2 Rh2 109.60(17)
C17 P3 C28 103.2(2)
C17 P3 C25 104.7(2)
C28 P3 C25 103.7(2)
C17 P3 Rh1 108.95(15)
C28 P3 Rh1 116.08(17)
C25 P3 Rh1 118.63(16)
C18 P4 C19 104.4(2)
C18 P4 C22 103.7(2)
C19 P4 C22 102.9(2)
C18 P4 Rh1 109.17(16)
C19 P4 Rh1 118.57(15)
C22 P4 Rh1 116.47(17)
C15 Rh1 C16 98.0(2)
C15 Rh1 P3 150.64(14)
C16 Rh1 P3 93.78(15)
C15 Rh1 P4 95.93(14)
C16 Rh1 P4 150.92(14)
P3 Rh1 P4 86.29(5)
C15 Rh1 Rh2 50.26(14)
C16 Rh1 Rh2 48.27(14)
P3 Rh1 Rh2 130.74(4)
P4 Rh1 Rh2 142.65(4)
C16 Rh2 C15 97.0(2)
C16 Rh2 P1 149.69(15)
C15 Rh2 P1 94.24(14)
C16 Rh2 P2 94.14(15)
C15 Rh2 P2 155.91(14)
P1 Rh2 P2 86.66(5)
C16 Rh2 Rh1 49.64(15)
C15 Rh2 Rh1 47.92(14)
P1 Rh2 Rh1 130.23(4)
P2 Rh2 Rh1 141.79(4)

loop_
_geom_bond_atom_site_label_1
_geom_bond_atom_site_label_2
_geom_bond_distance
C1 C2 1.521(7)
C1 P1 1.852(5)
C1 H1A 0.9700
C1 H1B 0.9700
C2 P2 1.861(5)
C2 H2A 0.9700
C2 H2B 0.9700
C3 C5 1.533(7)
C3 C4 1.533(7)
C3 P2 1.852(5)
C3 H3 0.9800
C4 H4A 0.9600
C4 H4B 0.9600
C4 H4C 0.9600
C5 H5A 0.9600
C5 H5B 0.9600
C5 H5C 0.9600
C6 C7 1.523(7)
C6 C8 1.530(7)
C6 P2 1.850(5)
C6 H6 0.9800
C7 H7A 0.9600
C7 H7B 0.9600
C7 H7C 0.9600
C8 H8A 0.9600
C8 H8B 0.9600
C8 H8C 0.9600
C9 C11 1.520(7)
C9 C10 1.535(7)
C9 P1 1.852(5)
C9 H9 0.9800
C10 H10A 0.9600
C10 H10B 0.9600
C10 H10C 0.9600
C11 H11A 0.9600
C11 H11B 0.9600
C11 H11C 0.9600
C12 C13 1.528(7)
C12 C14 1.530(7)
C12 P1 1.855(5)
C12 H12 0.9800
C13 H13A 0.9600
C13 H13B 0.9600
C13 H13C 0.9600
C14 H14A 0.9600
C14 H14B 0.9600
C14 H14C 0.9600
C15 O1 1.190(6)
C15 Rh1 1.979(5)
C15 Rh2 2.051(5)
C16 O2 1.191(6)
C16 Rh2 1.989(5)
C16 Rh1 2.031(5)
C17 C18 1.529(7)
C17 P3 1.844(5)
C17 H17A 0.9700
C17 H17B 0.9700
C18 P4 1.847(5)
C18 H18A 0.9700
C18 H18B 0.9700
C19 C20 1.521(7)
C19 C21 1.529(7)
C19 P4 1.854(5)
C19 H19 0.9800
C20 H20A 0.9600
C20 H20B 0.9600
C20 H20C 0.9600
C21 H21A 0.9600
C21 H21B 0.9600
C21 H21C 0.9600
C22 C23 1.522(7)
C22 C24 1.531(7)
C22 P4 1.858(5)
C22 H22 0.9800
C23 H23A 0.9600
C23 H23B 0.9600
C23 H23C 0.9600
C24 H24A 0.9600
C24 H24B 0.9600
C24 H24C 0.9600
C25 C26 1.519(6)
C25 C27 1.524(7)
C25 P3 1.858(5)
C25 H25 0.9800
C26 H26A 0.9600
C26 H26B 0.9600
C26 H26C 0.9600
C27 H27A 0.9600
C27 H27B 0.9600
C27 H27C 0.9600
C28 C29 1.519(7)
C28 C30 1.531(7)
C28 P3 1.856(5)
C28 H28 0.9800
C29 H29A 0.9600
C29 H29B 0.9600
C29 H29C 0.9600
C30 H30A 0.9600
C30 H30B 0.9600
C30 H30C 0.9600
P1 Rh2 2.2652(13)
P2 Rh2 2.2714(13)
P3 Rh1 2.2753(12)
P4 Rh1 2.2764(13)
Rh1 Rh2 2.6396(5)

loop_
_geom_torsion_atom_site_label_1
_geom_torsion_atom_site_label_2
_geom_torsion_atom_site_label_3
_geom_torsion_atom_site_label_4
_geom_torsion
P1 C1 C2 P2 -36.3(5)
P3 C17 C18 P4 -38.6(5)
C2 C1 P1 C9 155.3(4)
C2 C1 P1 C12 -98.3(4)
C2 C1 P1 Rh2 31.2(4)
C11 C9 P1 C1 170.6(3)
C10 C9 P1 C1 -67.9(4)
C11 C9 P1 C12 61.7(4)
C10 C9 P1 C12 -176.7(4)
C11 C9 P1 Rh2 -70.9(4)
C10 C9 P1 Rh2 50.6(4)
C13 C12 P1 C1 62.2(4)
C14 C12 P1 C1 -63.7(4)
C13 C12 P1 C9 168.9(3)
C14 C12 P1 C9 43.0(4)
C13 C12 P1 Rh2 -60.4(4)
C14 C12 P1 Rh2 173.7(3)
C7 C6 P2 C3 172.6(4)
C8 C6 P2 C3 45.5(4)
C7 C6 P2 C2 65.5(4)
C8 C6 P2 C2 -61.6(4)
C7 C6 P2 Rh2 -55.7(4)
C8 C6 P2 Rh2 177.2(3)
C5 C3 P2 C6 -176.2(4)
C4 C3 P2 C6 62.6(4)
C5 C3 P2 C2 -67.6(4)
C4 C3 P2 C2 171.2(4)
C5 C3 P2 Rh2 53.7(4)
C4 C3 P2 Rh2 -67.5(4)
C1 C2 P2 C6 -99.8(4)
C1 C2 P2 C3 153.3(4)
C1 C2 P2 Rh2 25.7(4)
C18 C17 P3 C28 154.5(3)
C18 C17 P3 C25 -97.3(4)
C18 C17 P3 Rh1 30.6(4)
C29 C28 P3 C17 -72.1(4)
C30 C28 P3 C17 164.7(4)
C29 C28 P3 C25 178.9(4)
C30 C28 P3 C25 55.8(4)
C29 C28 P3 Rh1 46.9(4)
C30 C28 P3 Rh1 -76.2(4)
C26 C25 P3 C17 65.9(4)
C27 C25 P3 C17 -60.0(4)
C26 C25 P3 C28 173.7(3)
C27 C25 P3 C28 47.9(4)
C26 C25 P3 Rh1 -55.8(4)
C27 C25 P3 Rh1 178.3(3)
C17 C18 P4 C19 -97.8(4)
C17 C18 P4 C22 154.8(4)
C17 C18 P4 Rh1 30.0(4)
C20 C19 P4 C18 68.6(4)
C21 C19 P4 C18 -57.8(4)
C20 C19 P4 C22 176.7(4)
C21 C19 P4 C22 50.2(4)
C20 C19 P4 Rh1 -53.2(4)
C21 C19 P4 Rh1 -179.6(3)
C23 C22 P4 C18 -71.0(4)
C24 C22 P4 C18 166.9(4)
C23 C22 P4 C19 -179.6(4)
C24 C22 P4 C19 58.3(4)
C23 C22 P4 Rh1 49.0(4)
C24 C22 P4 Rh1 -73.2(4)
O1 C15 Rh1 C16 174.4(6)
Rh2 C15 Rh1 C16 -7.97(19)
O1 C15 Rh1 P3 -73.0(7)
Rh2 C15 Rh1 P3 104.7(3)
O1 C15 Rh1 P4 20.0(6)
Rh2 C15 Rh1 P4 -162.35(10)
O1 C15 Rh1 Rh2 -177.7(7)
O2 C16 Rh1 C15 -172.4(6)
Rh2 C16 Rh1 C15 8.2(2)
O2 C16 Rh1 P3 34.5(6)
Rh2 C16 Rh1 P3 -144.82(12)
O2 C16 Rh1 P4 -54.6(7)
Rh2 C16 Rh1 P4 126.0(2)
O2 C16 Rh1 Rh2 179.4(7)
C17 P3 Rh1 C15 86.1(3)
C28 P3 Rh1 C15 -29.8(4)
C25 P3 Rh1 C15 -154.4(3)
C17 P3 Rh1 C16 -160.3(2)
C28 P3 Rh1 C16 83.9(2)
C25 P3 Rh1 C16 -40.8(2)
C17 P3 Rh1 P4 -9.44(18)
C28 P3 Rh1 P4 -125.28(19)
C25 P3 Rh1 P4 110.08(18)
C17 P3 Rh1 Rh2 165.13(17)
C28 P3 Rh1 Rh2 49.3(2)
C25 P3 Rh1 Rh2 -75.35(18)
C18 P4 Rh1 C15 -159.6(2)
C19 P4 Rh1 C15 -40.2(2)
C22 P4 Rh1 C15 83.5(2)
C18 P4 Rh1 C16 82.2(4)
C19 P4 Rh1 C16 -158.5(3)
C22 P4 Rh1 C16 -34.8(4)
C18 P4 Rh1 P3 -8.93(19)
C19 P4 Rh1 P3 110.40(19)
C22 P4 Rh1 P3 -125.92(19)
C18 P4 Rh1 Rh2 177.85(18)
C19 P4 Rh1 Rh2 -62.8(2)
C22 P4 Rh1 Rh2 60.9(2)
O2 C16 Rh2 C15 172.8(7)
Rh1 C16 Rh2 C15 -7.90(19)
O2 C16 Rh2 P1 -76.2(8)
Rh1 C16 Rh2 P1 103.1(3)
O2 C16 Rh2 P2 14.2(7)
Rh1 C16 Rh2 P2 -166.50(12)
O2 C16 Rh2 Rh1 -179(100)
O1 C15 Rh2 C16 -173.9(5)
Rh1 C15 Rh2 C16 8.1(2)
O1 C15 Rh2 P1 34.3(5)
Rh1 C15 Rh2 P1 -143.69(11)
O1 C15 Rh2 P2 -57.0(7)
Rh1 C15 Rh2 P2 125.0(3)
O1 C15 Rh2 Rh1 178.0(6)
C1 P1 Rh2 C16 80.8(3)
C9 P1 Rh2 C16 -34.3(4)
C12 P1 Rh2 C16 -158.2(3)
C1 P1 Rh2 C15 -167.5(2)
C9 P1 Rh2 C15 77.4(2)
C12 P1 Rh2 C15 -46.6(2)
C1 P1 Rh2 P2 -11.66(17)
C9 P1 Rh2 P2 -126.75(19)
C12 P1 Rh2 P2 109.29(19)
C1 P1 Rh2 Rh1 157.32(16)
C9 P1 Rh2 Rh1 42.22(19)
C12 P1 Rh2 Rh1 -81.73(19)
C6 P2 Rh2 C16 -36.4(2)
C3 P2 Rh2 C16 87.1(2)
C2 P2 Rh2 C16 -155.1(2)
C6 P2 Rh2 C15 -153.9(4)
C3 P2 Rh2 C15 -30.4(4)
C2 P2 Rh2 C15 87.5(4)
C6 P2 Rh2 P1 113.20(19)
C3 P2 Rh2 P1 -123.3(2)
C2 P2 Rh2 P1 -5.45(18)
C6 P2 Rh2 Rh1 -53.2(2)
C3 P2 Rh2 Rh1 70.4(2)
C2 P2 Rh2 Rh1 -171.81(17)
C15 Rh1 Rh2 C16 -169.4(3)
P3 Rh1 Rh2 C16 49.35(19)
P4 Rh1 Rh2 C16 -139.6(2)
C16 Rh1 Rh2 C15 169.4(3)
P3 Rh1 Rh2 C15 -141.25(18)
P4 Rh1 Rh2 C15 29.80(18)
C15 Rh1 Rh2 P1 50.68(18)
C16 Rh1 Rh2 P1 -139.91(19)
P3 Rh1 Rh2 P1 -90.57(7)
P4 Rh1 Rh2 P1 80.48(8)
C15 Rh1 Rh2 P2 -147.29(18)
C16 Rh1 Rh2 P2 22.1(2)
P3 Rh1 Rh2 P2 71.46(8)
P4 Rh1 Rh2 P2 -117.49(8)
